data_1569315
loop_
_publ_author_name
'Garc&#xed;a-Romero, &#xc1;lvaro'
'Miguel, Daniel'
'Wright, Dominic S.'
'&#xc1;lvarez, Celedonio M'
'Garc&#xed;a-Rodr&#xed;guez, Ra&#xfa;l'

_publ_section_title
;
 Structural and dimensional control of porphyrin capsules using Group 15
 tris(3-pyridyl) linkers.
;
_journal_issue 24
_journal_name_full 'Chemical science'
_journal_page_first 6522
_journal_page_last 6530
_journal_paper_doi 10.1039/d3sc02151c
_journal_volume 14
_journal_year 2023
_chemical_formula_moiety 'C15 H12 Bi Cl2 N3'
_chemical_formula_sum 'C15 H12 Bi Cl2 N3'
_chemical_formula_weight 514.16
_space_group_crystal_system monoclinic
_space_group_IT_number 14
_space_group_name_Hall '-P 2ybc'
_space_group_name_H-M_alt 'P 1 21/c 1'
_atom_sites_solution_hydrogens geom
_atom_sites_solution_primary dual
_audit_creation_date 2022-05-26
_audit_creation_method
;
Olex2 1.3
(compiled 2020.11.12 svn.r5f609507 for OlexSys, GUI svn.r6408)
;
_audit_update_record
;
2022-08-10 deposited with the CCDC.	2023-05-17 downloaded from the CCDC.
;
_cell_angle_alpha 90
_cell_angle_beta 134.03(3)
_cell_angle_gamma 90
_cell_formula_units_Z 4
_cell_length_a 9.4717(14)
_cell_length_b 15.5617(7)
_cell_length_c 14.976(2)
_cell_measurement_reflns_used 2602
_cell_measurement_temperature 293(2)
_cell_measurement_theta_max 29.4940
_cell_measurement_theta_min 3.9460
_cell_volume 1587.1(9)
_computing_cell_refinement 'CrysAlisPro 1.171.38.46 (Rigaku OD, 2015)'
_computing_data_collection 'CrysAlisPro 1.171.38.46 (Rigaku OD, 2015)'
_computing_data_reduction 'CrysAlisPro 1.171.38.46 (Rigaku OD, 2015)'
_computing_molecular_graphics 'Olex2 1.3 (Dolomanov et al., 2009)'
_computing_publication_material 'Olex2 1.3 (Dolomanov et al., 2009)'
_computing_structure_refinement 'SHELXL 2018/3 (Sheldrick, 2015)'
_computing_structure_solution 'SHELXT 2018/2 (Sheldrick, 2018)'
_diffrn_ambient_temperature 293(2)
_diffrn_detector 'CCD plate'
_diffrn_detector_area_resol_mean 10.4757
_diffrn_detector_type Atlas
_diffrn_measured_fraction_theta_full 0.997
_diffrn_measured_fraction_theta_max 0.834
_diffrn_measurement_details
;
List of Runs (angles in degrees, time in seconds):

  # Type    Start    End  Width  t~exp~   \w     \q     \k     \f   Frames
#--------------------------------------------------------------------------
  1  \w    -18.00   9.00   1.00    5.48    --   12.36 -37.00-180.00   27
  2  \w    -75.00  93.00   1.00    5.48    --   12.36   0.00-120.00  168
;
_diffrn_measurement_device 'four-circle diffractometer'
_diffrn_measurement_device_type 'SuperNova, Dual, Cu at zero, Atlas'
_diffrn_measurement_method '\w scans'
_diffrn_orient_matrix_type 'CrysAlisPro convention (1999,Acta A55,543-557)'
_diffrn_orient_matrix_UB_11 -0.0094074000
_diffrn_orient_matrix_UB_12 -0.0268290000
_diffrn_orient_matrix_UB_13 -0.0421961000
_diffrn_orient_matrix_UB_21 -0.1033393000
_diffrn_orient_matrix_UB_22 0.0055692000
_diffrn_orient_matrix_UB_23 -0.0443961000
_diffrn_orient_matrix_UB_31 0.0088358000
_diffrn_orient_matrix_UB_32 0.0364234000
_diffrn_orient_matrix_UB_33 -0.0242975000
_diffrn_radiation_monochromator mirror
_diffrn_radiation_probe x-ray
_diffrn_radiation_type 'Mo K\a'
_diffrn_radiation_wavelength 0.71073
_diffrn_reflns_av_R_equivalents 0.0315
_diffrn_reflns_av_unetI/netI 0.0484
_diffrn_reflns_Laue_measured_fraction_full 0.997
_diffrn_reflns_Laue_measured_fraction_max 0.834
_diffrn_reflns_limit_h_max 13
_diffrn_reflns_limit_h_min -9
_diffrn_reflns_limit_k_max 21
_diffrn_reflns_limit_k_min -20
_diffrn_reflns_limit_l_max 17
_diffrn_reflns_limit_l_min -20
_diffrn_reflns_number 8305
_diffrn_reflns_point_group_measured_fraction_full 0.997
_diffrn_reflns_point_group_measured_fraction_max 0.834
_diffrn_reflns_theta_full 25.242
_diffrn_reflns_theta_max 29.764
_diffrn_reflns_theta_min 3.394
_diffrn_source 'micro-focus sealed X-ray tube'
_diffrn_source_type 'SuperNova (Mo) X-ray Source'
_exptl_absorpt_coefficient_mu 11.441
_exptl_absorpt_correction_T_max 0.441
_exptl_absorpt_correction_T_min 0.052
_exptl_absorpt_correction_type gaussian
_exptl_absorpt_process_details
;
CrysAlisPro 1.171.38.46 (Rigaku Oxford Diffraction, 2015)
Numerical absorption correction based on gaussian integration over
			a multifaceted crystal model
Empirical absorption correction using spherical harmonics,
 implemented in SCALE3 ABSPACK scaling algorithm.
;
_exptl_crystal_colour 'light yellow'
_exptl_crystal_colour_modifier light
_exptl_crystal_colour_primary yellow
_exptl_crystal_density_diffrn 2.152
_exptl_crystal_description block
_exptl_crystal_F_000 960
_exptl_crystal_size_max 0.387
_exptl_crystal_size_mid 0.237
_exptl_crystal_size_min 0.155
_refine_diff_density_max 1.221
_refine_diff_density_min -1.082
_refine_diff_density_rms 0.142
_refine_ls_extinction_method none
_refine_ls_goodness_of_fit_ref 1.013
_refine_ls_hydrogen_treatment constr
_refine_ls_matrix_type full
_refine_ls_number_parameters 190
_refine_ls_number_reflns 3779
_refine_ls_number_restraints 0
_refine_ls_restrained_S_all 1.013
_refine_ls_R_factor_all 0.0500
_refine_ls_R_factor_gt 0.0322
_refine_ls_shift/su_max 0.001
_refine_ls_shift/su_mean 0.000
_refine_ls_structure_factor_coef Fsqd
_refine_ls_weighting_details 'w=1/[\s^2^(Fo^2^)+(0.0198P)^2^] where P=(Fo^2^+2Fc^2^)/3'
_refine_ls_weighting_scheme calc
_refine_ls_wR_factor_gt 0.0580
_refine_ls_wR_factor_ref 0.0659
_reflns_Friedel_coverage 0.000
_reflns_number_gt 2857
_reflns_number_total 3779
_reflns_threshold_expression 'I > 2\s(I)'
_cod_data_source_file d3sc02151c2.cif
_cod_data_source_block 4
_cod_original_cell_volume 1587.1(6)
_cod_database_code 1569315
_shelx_shelxl_version_number 2018/3
_chemical_oxdiff_formula 'Bi C15 Cl2 H12 N3'
_chemical_oxdiff_usercomment 'yellow needle'
_shelx_space_group_comment
;
The symmetry employed for this shelxl refinement is uniquely defined
by the following loop, which should always be used as a source of
symmetry information in preference to the above space-group names.
They are only intended as comments.
;
_reflns_odcompleteness_completeness 99.67
_reflns_odcompleteness_iscentric 1
_reflns_odcompleteness_theta 26.32
_olex2_refinement_description
;
1.a Aromatic/amide H refined with riding coordinates:
 C12(H12), C13(H13), C14(H14), C15(H15), C22(H22), C23(H23), C24(H24),
 C25(H25), C32(H32), C33(H33), C34(H34), C35(H35)
;
_olex2_submission_special_instructions 'No special instructions were received'
_oxdiff_exptl_absorpt_empirical_details
;
Empirical correction (ABSPACK) includes:
- Absorption correction using spherical harmonics
- Frame scaling
;
_oxdiff_exptl_absorpt_empirical_full_max 1.265
_oxdiff_exptl_absorpt_empirical_full_min 0.769

loop_
_space_group_symop_operation_xyz
'x, y, z'
'-x, y+1/2, -z+1/2'
'-x, -y, -z'
'x, -y-1/2, z-1/2'

loop_
_atom_site_label
_atom_site_type_symbol
_atom_site_fract_x
_atom_site_fract_y
_atom_site_fract_z
_atom_site_U_iso_or_equiv
_atom_site_adp_type
_atom_site_occupancy
_atom_site_site_symmetry_order
_atom_site_calc_flag
_atom_site_refinement_flags_posn
_atom_site_refinement_flags_adp
_atom_site_refinement_flags_occupancy
_atom_site_disorder_assembly
_atom_site_disorder_group
Bi1 Bi 0.78945(3) 0.25453(2) 0.53393(2) 0.03335(8) Uani 1 1 d . . . . .
Cl1 Cl 0.6536(2) 0.14046(8) 0.36633(14) 0.0554(4) Uani 1 1 d . . . . .
N1 N 0.6523(7) 0.1499(3) 0.7399(5) 0.0609(13) Uani 1 1 d . . . . .
Cl2 Cl 0.9460(2) 0.36432(7) 0.71205(13) 0.0467(3) Uani 1 1 d . . . . .
N2 N 1.1714(7) 0.4104(3) 0.5295(5) 0.0564(13) Uani 1 1 d . . . . .
N3 N 0.1787(6) 0.3473(3) 0.2310(4) 0.0517(12) Uani 1 1 d . . . . .
C11 C 0.7331(7) 0.1654(3) 0.6227(5) 0.0357(11) Uani 1 1 d . . . . .
C12 C 0.6989(8) 0.1988(4) 0.6903(5) 0.0484(14) Uani 1 1 d . . . . .
H12 H 0.708374 0.257895 0.702272 0.058 Uiso 1 1 calc R U . . .
C13 C 0.6460(9) 0.0654(4) 0.7235(6) 0.0595(16) Uani 1 1 d . . . . .
H13 H 0.614645 0.030278 0.757926 0.071 Uiso 1 1 calc R U . . .
C14 C 0.6825(8) 0.0274(3) 0.6599(6) 0.0549(16) Uani 1 1 d . . . . .
H14 H 0.679728 -0.032086 0.653149 0.066 Uiso 1 1 calc R U . . .
C15 C 0.7237(7) 0.0788(3) 0.6053(5) 0.0473(14) Uani 1 1 d . . . . .
H15 H 0.744507 0.055173 0.558222 0.057 Uiso 1 1 calc R U . . .
C21 C 1.0064(7) 0.2943(3) 0.5271(5) 0.0363(11) Uani 1 1 d . . . . .
C22 C 1.0566(7) 0.3800(3) 0.5440(5) 0.0419(12) Uani 1 1 d . . . . .
H22 H 1.009015 0.417681 0.566118 0.050 Uiso 1 1 calc R U . . .
C23 C 1.2401(9) 0.3534(4) 0.5010(6) 0.0606(17) Uani 1 1 d . . . . .
H23 H 1.322004 0.373223 0.491811 0.073 Uiso 1 1 calc R U . . .
C24 C 1.1975(9) 0.2674(4) 0.4845(6) 0.0555(16) Uani 1 1 d . . . . .
H24 H 1.249263 0.230505 0.464372 0.067 Uiso 1 1 calc R U . . .
C25 C 1.0780(8) 0.2363(3) 0.4978(5) 0.0459(14) Uani 1 1 d . . . . .
H25 H 1.046513 0.178274 0.487410 0.055 Uiso 1 1 calc R U . . .
C31 C 0.5253(7) 0.3372(3) 0.4047(5) 0.0338(11) Uani 1 1 d . . . . .
C32 C 0.3432(8) 0.3008(3) 0.3124(5) 0.0445(13) Uani 1 1 d . . . . .
H32 H 0.333748 0.241199 0.306116 0.053 Uiso 1 1 calc R U . . .
C33 C 0.2014(8) 0.4324(3) 0.2403(5) 0.0555(16) Uani 1 1 d . . . . .
H33 H 0.090147 0.466089 0.183057 0.067 Uiso 1 1 calc R U . . .
C34 C 0.3763(8) 0.4730(3) 0.3280(5) 0.0495(15) Uani 1 1 d . . . . .
H34 H 0.383102 0.532722 0.330445 0.059 Uiso 1 1 calc R U . . .
C35 C 0.5422(7) 0.4249(3) 0.4126(5) 0.0421(13) Uani 1 1 d . . . . .
H35 H 0.663683 0.451101 0.474036 0.050 Uiso 1 1 calc R U . . .

loop_
_atom_site_aniso_label
_atom_site_aniso_U_11
_atom_site_aniso_U_22
_atom_site_aniso_U_33
_atom_site_aniso_U_23
_atom_site_aniso_U_13
_atom_site_aniso_U_12
Bi1 0.03378(12) 0.02979(11) 0.03977(13) -0.00380(8) 0.02678(10) -0.00515(7)
Cl1 0.0698(10) 0.0451(7) 0.0637(9) -0.0203(7) 0.0510(9) -0.0197(7)
N1 0.072(4) 0.064(3) 0.066(3) -0.004(3) 0.055(3) -0.012(3)
Cl2 0.0522(9) 0.0405(6) 0.0479(8) -0.0100(6) 0.0349(7) -0.0091(6)
N2 0.059(3) 0.060(3) 0.063(3) -0.007(3) 0.047(3) -0.016(2)
N3 0.035(3) 0.052(3) 0.051(3) -0.008(2) 0.023(3) 0.003(2)
C11 0.028(3) 0.038(3) 0.038(3) 0.000(2) 0.022(3) -0.002(2)
C12 0.051(4) 0.044(3) 0.050(4) -0.001(3) 0.035(3) -0.005(2)
C13 0.058(4) 0.056(4) 0.059(4) 0.008(3) 0.038(4) -0.012(3)
C14 0.054(4) 0.040(3) 0.058(4) 0.007(3) 0.035(3) -0.003(3)
C15 0.044(3) 0.040(3) 0.052(4) -0.001(3) 0.031(3) -0.003(2)
C21 0.029(3) 0.042(3) 0.034(3) -0.002(2) 0.021(2) -0.004(2)
C22 0.039(3) 0.044(3) 0.050(3) -0.008(2) 0.034(3) -0.008(2)
C23 0.060(4) 0.074(4) 0.070(4) -0.018(3) 0.054(4) -0.027(3)
C24 0.052(4) 0.068(4) 0.064(4) -0.016(3) 0.047(4) -0.010(3)
C25 0.045(3) 0.051(3) 0.049(3) -0.003(3) 0.035(3) -0.005(2)
C31 0.034(3) 0.036(3) 0.041(3) 0.000(2) 0.029(3) 0.000(2)
C32 0.048(3) 0.033(3) 0.059(4) -0.007(2) 0.039(3) -0.006(2)
C33 0.037(4) 0.051(3) 0.054(4) 0.002(3) 0.022(3) 0.015(3)
C34 0.045(4) 0.039(3) 0.058(4) 0.002(3) 0.034(3) 0.000(2)
C35 0.032(3) 0.038(3) 0.052(3) -0.001(2) 0.027(3) -0.002(2)

loop_
_atom_type_symbol
_atom_type_description
_atom_type_scat_dispersion_real
_atom_type_scat_dispersion_imag
_atom_type_scat_source
C C 0.0033 0.0016 'International Tables Vol C Tables 4.2.6.8 and 6.1.1.4'
H H 0.0000 0.0000 'International Tables Vol C Tables 4.2.6.8 and 6.1.1.4'
Bi Bi -4.1077 10.2566 'International Tables Vol C Tables 4.2.6.8 and 6.1.1.4'
Cl Cl 0.1484 0.1585 'International Tables Vol C Tables 4.2.6.8 and 6.1.1.4'
N N 0.0061 0.0033 'International Tables Vol C Tables 4.2.6.8 and 6.1.1.4'

loop_
_exptl_crystal_face_index_h
_exptl_crystal_face_index_k
_exptl_crystal_face_index_l
_exptl_crystal_face_perp_dist
2 5 -4 0.0952
-2 -5 4 0.0952
3 1 2 0.2017
-1 1 2 0.0775
1 -1 -2 0.0775
0 -1 5 0.1810
2 3 3 0.1854
-2 -3 -3 0.1643
-3 5 1 0.1336
-5 -2 5 0.1216
5 -5 -6 0.0951

loop_
_geom_angle_atom_site_label_1
_geom_angle_atom_site_label_2
_geom_angle_atom_site_label_3
_geom_angle
_geom_angle_site_symmetry_1
_geom_angle_site_symmetry_3
_geom_angle_publ_flag
Cl1 Bi1 Cl2 176.56(5) . . ?
C11 Bi1 Cl1 89.29(13) . . ?
C11 Bi1 Cl2 89.96(13) . . ?
C21 Bi1 Cl1 89.94(13) . . ?
C21 Bi1 Cl2 88.74(13) . . ?
C21 Bi1 C11 144.69(17) . . ?
C21 Bi1 C31 108.54(17) . . ?
C31 Bi1 Cl1 93.03(13) . . ?
C31 Bi1 Cl2 90.41(13) . . ?
C31 Bi1 C11 106.75(17) . . ?
C13 N1 C12 116.7(5) . . ?
C23 N2 C22 116.7(4) . . ?
C33 N3 C32 116.1(5) . . ?
C12 C11 Bi1 119.0(3) . . ?
C12 C11 C15 120.1(5) . . ?
C15 C11 Bi1 120.8(4) . . ?
N1 C12 C11 122.6(5) . . ?
N1 C12 H12 118.7 . . ?
C11 C12 H12 118.7 . . ?
N1 C13 H13 118.0 . . ?
N1 C13 C14 124.1(5) . . ?
C14 C13 H13 118.0 . . ?
C13 C14 H14 120.7 . . ?
C13 C14 C15 118.6(5) . . ?
C15 C14 H14 120.7 . . ?
C11 C15 C14 117.9(5) . . ?
C11 C15 H15 121.1 . . ?
C14 C15 H15 121.1 . . ?
C22 C21 Bi1 118.3(4) . . ?
C25 C21 Bi1 120.8(3) . . ?
C25 C21 C22 120.7(5) . . ?
N2 C22 C21 122.0(5) . . ?
N2 C22 H22 119.0 . . ?
C21 C22 H22 119.0 . . ?
N2 C23 H23 118.0 . . ?
N2 C23 C24 124.0(5) . . ?
C24 C23 H23 118.0 . . ?
C23 C24 H24 120.4 . . ?
C25 C24 C23 119.2(5) . . ?
C25 C24 H24 120.4 . . ?
C21 C25 H25 121.3 . . ?
C24 C25 C21 117.3(5) . . ?
C24 C25 H25 121.3 . . ?
C32 C31 Bi1 120.3(3) . . ?
C35 C31 Bi1 120.6(4) . . ?
C35 C31 C32 119.1(5) . . ?
N3 C32 C31 123.0(5) . . ?
N3 C32 H32 118.5 . . ?
C31 C32 H32 118.5 . . ?
N3 C33 H33 117.9 . . ?
N3 C33 C34 124.3(5) . . ?
C34 C33 H33 117.9 . . ?
C33 C34 H34 120.5 . . ?
C33 C34 C35 119.0(5) . . ?
C35 C34 H34 120.5 . . ?
C31 C35 H35 120.8 . . ?
C34 C35 C31 118.4(5) . . ?
C34 C35 H35 120.8 . . ?

loop_
_geom_bond_atom_site_label_1
_geom_bond_atom_site_label_2
_geom_bond_distance
_geom_bond_site_symmetry_2
_geom_bond_publ_flag
Bi1 Cl1 2.5722(14) . ?
Bi1 Cl2 2.5953(14) . ?
Bi1 C11 2.228(5) . ?
Bi1 C21 2.215(5) . ?
Bi1 C31 2.220(5) . ?
N1 C12 1.335(7) . ?
N1 C13 1.331(7) . ?
N2 C22 1.335(6) . ?
N2 C23 1.334(7) . ?
N3 C32 1.341(6) . ?
N3 C33 1.333(6) . ?
C11 C12 1.362(7) . ?
C11 C15 1.363(6) . ?
C12 H12 0.9300 . ?
C13 H13 0.9300 . ?
C13 C14 1.354(8) . ?
C14 H14 0.9300 . ?
C14 C15 1.381(7) . ?
C15 H15 0.9300 . ?
C21 C22 1.379(6) . ?
C21 C25 1.371(7) . ?
C22 H22 0.9300 . ?
C23 H23 0.9300 . ?
C23 C24 1.370(7) . ?
C24 H24 0.9300 . ?
C24 C25 1.367(7) . ?
C25 H25 0.9300 . ?
C31 C32 1.376(7) . ?
C31 C35 1.371(6) . ?
C32 H32 0.9300 . ?
C33 H33 0.9300 . ?
C33 C34 1.359(7) . ?
C34 H34 0.9300 . ?
C34 C35 1.366(7) . ?
C35 H35 0.9300 . ?

loop_
_geom_torsion_atom_site_label_1
_geom_torsion_atom_site_label_2
_geom_torsion_atom_site_label_3
_geom_torsion_atom_site_label_4
_geom_torsion
_geom_torsion_site_symmetry_1
_geom_torsion_site_symmetry_2
_geom_torsion_site_symmetry_3
_geom_torsion_site_symmetry_4
_geom_torsion_publ_flag
Bi1 C11 C12 N1 175.9(4) . . . . ?
Bi1 C11 C15 C14 -178.1(4) . . . . ?
Bi1 C21 C22 N2 -173.5(4) . . . . ?
Bi1 C21 C25 C24 174.2(4) . . . . ?
Bi1 C31 C32 N3 -179.4(4) . . . . ?
Bi1 C31 C35 C34 177.5(4) . . . . ?
N1 C13 C14 C15 -1.8(10) . . . . ?
N2 C23 C24 C25 -0.2(10) . . . . ?
N3 C33 C34 C35 0.5(10) . . . . ?
C12 N1 C13 C14 -0.4(9) . . . . ?
C12 C11 C15 C14 -1.1(8) . . . . ?
C13 N1 C12 C11 1.9(9) . . . . ?
C13 C14 C15 C11 2.5(8) . . . . ?
C15 C11 C12 N1 -1.2(8) . . . . ?
C22 N2 C23 C24 1.0(9) . . . . ?
C22 C21 C25 C24 -0.9(8) . . . . ?
C23 N2 C22 C21 -1.7(8) . . . . ?
C23 C24 C25 C21 0.2(9) . . . . ?
C25 C21 C22 N2 1.8(8) . . . . ?
C32 N3 C33 C34 -2.3(9) . . . . ?
C32 C31 C35 C34 0.2(8) . . . . ?
C33 N3 C32 C31 3.0(8) . . . . ?
C33 C34 C35 C31 0.5(8) . . . . ?
C35 C31 C32 N3 -2.0(8) . . . . ?

loop_
_exptl_oxdiff_crystal_face_indexfrac_h
_exptl_oxdiff_crystal_face_indexfrac_k
_exptl_oxdiff_crystal_face_indexfrac_l
_exptl_oxdiff_crystal_face_x
_exptl_oxdiff_crystal_face_y
_exptl_oxdiff_crystal_face_z
2.0000 5.0000 -4.0000 0.0158 -0.0012 0.2970
-2.0000 -5.0000 4.0000 -0.0158 0.0012 -0.2970
3.0000 1.0000 2.0000 -0.1394 -0.3932 0.0143
-1.0000 1.0000 2.0000 -0.1018 0.0201 -0.0210
1.0000 -1.0000 -2.0000 0.1018 -0.0201 0.0210
-0.0000 -1.0000 5.0000 -0.1842 -0.2275 -0.1579
2.0000 3.0000 3.0000 -0.2259 -0.3232 0.0540
-2.0000 -3.0000 -3.0000 0.2259 0.3232 -0.0540
-3.0000 5.0000 1.0000 -0.1481 0.2935 0.1313
-5.0000 -2.0000 5.0000 -0.1103 0.2836 -0.2385
5.0000 -5.0000 -6.0000 0.3403 -0.2782 0.0078
